data_4338172
loop_
_publ_author_name
'Dau, Minh Thuy'
'Shakirova, Julia R.'
'Karttunen, Antti J.'
'Grachova, Elena V.'
'Tunik, Sergey P.'
'Melnikov, Alexey S.'
'Pakkanen, Tapani A.'
'Koshevoy, Igor O.'

_publ_section_title
;
 Coinage metal complexes supported by the tri- and tetraphosphine ligands.
;
_journal_issue 9
_journal_name_full 'Inorganic chemistry'
_journal_page_first 4705
_journal_page_last 4715
_journal_paper_doi 10.1021/ic500402m
_journal_volume 53
_journal_year 2014
_chemical_formula_moiety 'C64 H58 Au3 P6, 3(F6 P), C3 H6 O'
_chemical_formula_sum 'C67 H64 Au3 F18 O P9'
_chemical_formula_weight 2096.81
_chemical_name_systematic
; 
 ? 
;
_space_group_IT_number 2
_symmetry_cell_setting triclinic
_symmetry_space_group_name_Hall '-P 1'
_symmetry_space_group_name_H-M 'P -1'
_atom_sites_solution_hydrogens geom
_atom_sites_solution_primary direct
_atom_sites_solution_secondary difmap
_audit_creation_method SHELXL-97
_cell_angle_alpha 103.2730(10)
_cell_angle_beta 112.6140(10)
_cell_angle_gamma 107.7790(10)
_cell_formula_units_Z 1
_cell_length_a 12.8088(2)
_cell_length_b 13.6552(2)
_cell_length_c 13.8864(3)
_cell_measurement_reflns_used 9952
_cell_measurement_temperature 120(2)
_cell_measurement_theta_max 38.16
_cell_measurement_theta_min 2.76
_cell_volume 1961.62(7)
_computing_cell_refinement 'SAINT (Bruker AXS, 2009)'
_computing_data_collection 'APEX2 (Bruker AXS, 2010)'
_computing_data_reduction 'SAINT (Bruker AXS, 2009)'
_computing_molecular_graphics 'Diamond v.3.2g (Brandenburg, 2011)'
_computing_publication_material 'SHELXL-97 (Sheldrick, 2008)'
_computing_structure_refinement 'SHELXL-97 (Sheldrick, 2008)'
_computing_structure_solution 'SHELXS-97 (Sheldrick, 2008)'
_diffrn_ambient_temperature 120(2)
_diffrn_detector_area_resol_mean 16
_diffrn_measured_fraction_theta_full 0.998
_diffrn_measured_fraction_theta_max 0.998
_diffrn_measurement_device '62mm x 62mm CCD camera on three-circle goniostat'
_diffrn_measurement_device_type 'Bruker SMART APEX II CCD'
_diffrn_measurement_method '\f scans and \w scans'
_diffrn_radiation_monochromator 'flat graphite crystal'
_diffrn_radiation_source 'fine-focus sealed tube'
_diffrn_radiation_type MoK\a
_diffrn_radiation_wavelength 0.71073
_diffrn_reflns_av_R_equivalents 0.0251
_diffrn_reflns_av_sigmaI/netI 0.0171
_diffrn_reflns_limit_h_max 15
_diffrn_reflns_limit_h_min -15
_diffrn_reflns_limit_k_max 16
_diffrn_reflns_limit_k_min -16
_diffrn_reflns_limit_l_max 17
_diffrn_reflns_limit_l_min -17
_diffrn_reflns_number 43610
_diffrn_reflns_theta_full 26.00
_diffrn_reflns_theta_max 26.00
_diffrn_reflns_theta_min 1.70
_exptl_absorpt_coefficient_mu 5.860
_exptl_absorpt_correction_T_max 0.4540
_exptl_absorpt_correction_T_min 0.2813
_exptl_absorpt_correction_type numerical
_exptl_absorpt_process_details 'SADABS (Sheldrick, 2008)'
_exptl_crystal_colour colourless
_exptl_crystal_density_diffrn 1.775
_exptl_crystal_density_method 'not measured'
_exptl_crystal_description block
_exptl_crystal_F_000 1008
_exptl_crystal_size_max 0.29
_exptl_crystal_size_mid 0.20
_exptl_crystal_size_min 0.16
_refine_diff_density_max 1.786
_refine_diff_density_min -0.979
_refine_diff_density_rms 0.135
_refine_ls_extinction_method none
_refine_ls_goodness_of_fit_ref 1.091
_refine_ls_hydrogen_treatment constr
_refine_ls_matrix_type full
_refine_ls_number_parameters 451
_refine_ls_number_reflns 7702
_refine_ls_number_restraints 44
_refine_ls_restrained_S_all 1.110
_refine_ls_R_factor_all 0.0260
_refine_ls_R_factor_gt 0.0233
_refine_ls_shift/su_max 0.001
_refine_ls_shift/su_mean 0.000
_refine_ls_structure_factor_coef Fsqd
_refine_ls_weighting_details 'calc w=1/[\s^2^(Fo^2^)+(0.0354P)^2^+5.9403P] where P=(Fo^2^+2Fc^2^)/3'
_refine_ls_weighting_scheme calc
_refine_ls_wR_factor_gt 0.0667
_refine_ls_wR_factor_ref 0.0686
_reflns_number_gt 7144
_reflns_number_total 7702
_reflns_threshold_expression >2sigma(I)
_cod_data_source_file ic500402m_si_003.cif
_cod_data_source_block 1
_cod_depositor_comments 'Adding full bibliography for 4338172--4338179.cif.'
_cod_original_cell_volume 1961.61(6)
_cod_database_code 4338172

loop_
_symmetry_equiv_pos_as_xyz
'x, y, z'
'-x, -y, -z'

loop_
_atom_site_label
_atom_site_type_symbol
_atom_site_fract_x
_atom_site_fract_y
_atom_site_fract_z
_atom_site_U_iso_or_equiv
_atom_site_adp_type
_atom_site_occupancy
_atom_site_symmetry_multiplicity
_atom_site_calc_flag
_atom_site_refinement_flags
C1 C 0.3298(4) 0.5864(3) 0.4819(4) 0.0215(8) Uani 1 1 d .
C2 C 0.3166(5) 0.5123(4) 0.3871(4) 0.0347(11) Uani 1 1 d .
H2 H 0.3012 0.5288 0.3215 0.042 Uiso 1 1 calc R
C3 C 0.3260(5) 0.4133(4) 0.3873(5) 0.0387(11) Uani 1 1 d .
H3 H 0.3173 0.3625 0.3220 0.046 Uiso 1 1 calc R
C4 C 0.3477(5) 0.3892(4) 0.4820(4) 0.0346(11) Uani 1 1 d .
H4 H 0.3535 0.3214 0.4817 0.042 Uiso 1 1 calc R
C5 C 0.3609(5) 0.4623(4) 0.5768(4) 0.0407(12) Uani 1 1 d .
H5 H 0.3750 0.4446 0.6416 0.049 Uiso 1 1 calc R
C6 C 0.3538(5) 0.5622(4) 0.5785(4) 0.0329(10) Uani 1 1 d .
H6 H 0.3652 0.6137 0.6449 0.039 Uiso 1 1 calc R
C7 C 0.1897(4) 0.7132(4) 0.5090(4) 0.0231(8) Uani 1 1 d .
C8 C 0.0791(4) 0.6156(4) 0.4527(5) 0.0343(11) Uani 1 1 d .
H8 H 0.0738 0.5488 0.4071 0.041 Uiso 1 1 calc R
C9 C -0.0247(5) 0.6159(5) 0.4634(6) 0.0477(14) Uani 1 1 d .
H9 H -0.1009 0.5490 0.4249 0.057 Uiso 1 1 calc R
C10 C -0.0172(5) 0.7118(5) 0.5290(5) 0.0470(14) Uani 1 1 d .
H10 H -0.0885 0.7109 0.5359 0.056 Uiso 1 1 calc R
C11 C 0.0921(5) 0.8096(5) 0.5854(5) 0.0417(12) Uani 1 1 d .
H11 H 0.0963 0.8758 0.6310 0.050 Uiso 1 1 calc R
C12 C 0.1965(5) 0.8110(4) 0.5755(4) 0.0304(10) Uani 1 1 d .
H12 H 0.2722 0.8783 0.6139 0.036 Uiso 1 1 calc R
C13 C 0.1718(4) 0.8748(3) 0.3546(3) 0.0170(7) Uani 1 1 d .
C14 C 0.0518(4) 0.7849(4) 0.2897(3) 0.0221(8) Uani 1 1 d .
H14 H 0.0406 0.7138 0.2469 0.027 Uiso 1 1 calc R
C15 C -0.0504(4) 0.8002(4) 0.2883(4) 0.0272(9) Uani 1 1 d .
H15 H -0.1318 0.7390 0.2456 0.033 Uiso 1 1 calc R
C16 C -0.0345(4) 0.9045(4) 0.3491(4) 0.0291(9) Uani 1 1 d .
H16 H -0.1054 0.9147 0.3469 0.035 Uiso 1 1 calc R
C17 C 0.0836(4) 0.9936(4) 0.4128(4) 0.0282(9) Uani 1 1 d .
H17 H 0.0937 1.0649 0.4539 0.034 Uiso 1 1 calc R
C18 C 0.1876(4) 0.9793(3) 0.4169(3) 0.0224(8) Uani 1 1 d .
H18 H 0.2691 1.0402 0.4618 0.027 Uiso 1 1 calc R
C19 C 0.8260(4) 0.9947(3) 0.8255(3) 0.0195(8) Uani 1 1 d .
C20 C 0.9456(4) 1.0819(4) 0.8967(4) 0.0259(9) Uani 1 1 d .
H20 H 0.9558 1.1547 0.9335 0.031 Uiso 1 1 calc R
C21 C 1.0503(4) 1.0625(4) 0.9139(4) 0.0312(10) Uani 1 1 d .
H21 H 1.1323 1.1222 0.9621 0.037 Uiso 1 1 calc R
C22 C 1.0354(4) 0.9572(4) 0.8612(4) 0.0319(10) Uani 1 1 d .
H22 H 1.1074 0.9447 0.8724 0.038 Uiso 1 1 calc R
C23 C 0.9169(5) 0.8693(4) 0.7920(4) 0.0342(10) Uani 1 1 d .
H23 H 0.9074 0.7963 0.7573 0.041 Uiso 1 1 calc R
C24 C 0.8118(4) 0.8880(4) 0.7735(4) 0.0266(9) Uani 1 1 d .
H24 H 0.7300 0.8279 0.7252 0.032 Uiso 1 1 calc R
C25 C 0.6722(4) 1.0279(4) 0.9261(3) 0.0226(8) Uani 1 1 d .
C26 C 0.7048(5) 1.1290(5) 1.0071(4) 0.0355(11) Uani 1 1 d .
H26 H 0.7332 1.1967 0.9968 0.043 Uiso 1 1 calc R
C27 C 0.6953(6) 1.1298(5) 1.1043(4) 0.0466(14) Uani 1 1 d .
H27 H 0.7182 1.1985 1.1611 0.056 Uiso 1 1 calc R
C28 C 0.6524(5) 1.0303(6) 1.1181(4) 0.0440(14) Uani 1 1 d .
H28 H 0.6459 1.0315 1.1842 0.053 Uiso 1 1 calc R
C29 C 0.6194(5) 0.9307(5) 1.0374(4) 0.0406(12) Uani 1 1 d .
H29 H 0.5902 0.8631 1.0477 0.049 Uiso 1 1 calc R
C30 C 0.6285(4) 0.9284(4) 0.9405(4) 0.0317(10) Uani 1 1 d .
H30 H 0.6051 0.8591 0.8842 0.038 Uiso 1 1 calc R
C31 C 0.2906(4) 0.7233(3) 0.3532(3) 0.0172(7) Uani 1 1 d .
H31A H 0.3490 0.7042 0.3311 0.021 Uiso 1 1 calc R
H31B H 0.2039 0.6664 0.2960 0.021 Uiso 1 1 calc R
C32 C 0.2870(4) 0.8504(3) 0.2130(3) 0.0161(7) Uani 1 1 d .
H32A H 0.3468 0.8248 0.2003 0.019 Uiso 1 1 calc R
H32B H 0.2007 0.7942 0.1538 0.019 Uiso 1 1 calc R
F1 F 0.3197(3) 0.1098(3) 0.7125(3) 0.0543(9) Uani 1 1 d .
F2 F 0.4570(3) 0.1719(3) 0.6545(3) 0.0496(8) Uani 1 1 d .
F3 F 0.5215(3) 0.2339(3) 0.8413(2) 0.0442(7) Uani 1 1 d .
F4 F 0.3012(3) 0.2262(2) 0.6244(2) 0.0391(7) Uani 1 1 d .
F5 F 0.3654(4) 0.2867(4) 0.8107(3) 0.0831(15) Uani 1 1 d .
F6 F 0.5039(3) 0.3486(3) 0.7496(4) 0.0720(12) Uani 1 1 d .
P1 P 0.32464(9) 0.71877(8) 0.49231(8) 0.01734(19) Uani 1 1 d .
P2 P 0.30649(9) 0.86053(8) 0.35329(8) 0.01421(18) Uani 1 1 d .
P3 P 0.68566(9) 1.01490(8) 0.79945(8) 0.01627(19) Uani 1 1 d .
P4 P 0.41078(10) 0.23094(9) 0.73319(9) 0.0244(2) Uani 1 1 d .
P5 P 0.9914(3) 0.4686(3) 0.0373(4) 0.104(2) Uani 0.50 1 d PD
F7 F 0.9919(9) 0.5891(7) 0.0411(10) 0.124(2) Uani 0.50 1 d PD
F8 F 1.1394(6) 0.5239(8) 0.0885(9) 0.124(2) Uani 0.50 1 d PD
F9 F 1.0107(8) 0.5020(8) 0.1614(7) 0.124(2) Uani 0.50 1 d PD
F10 F 0.9835(8) 0.3481(6) 0.0341(9) 0.124(2) Uani 0.50 1 d PD
F11 F 0.8425(6) 0.4164(8) -0.0154(9) 0.124(2) Uani 0.50 1 d PD
Au1 Au 0.506904(13) 0.869692(11) 0.640708(11) 0.01697(5) Uani 1 1 d .
Au2 Au 0.5000 1.0000 0.5000 0.01403(6) Uani 1 2 d S
F12 F 1.0343(9) 0.5771(11) 0.0857(8) 0.124(2) Uani 0.50 1 d P
O1 O 0.6315(9) 0.6931(6) 0.8355(7) 0.059(2) Uani 0.50 1 d PD
C34 C 0.6166(12) 0.6387(11) 0.8904(12) 0.082(3) Uani 0.50 1 d PDU
C33 C 0.4957(11) 0.6046(10) 0.8924(11) 0.082(3) Uani 0.50 1 d PD
H33A H 0.4446 0.6358 0.8488 0.123 Uiso 0.50 1 calc PR
H33B H 0.5130 0.6329 0.9711 0.123 Uiso 0.50 1 calc PR
H33C H 0.4501 0.5228 0.8587 0.123 Uiso 0.50 1 calc PR
C35 C 0.7106(12) 0.6046(10) 0.9471(10) 0.082(3) Uani 0.50 1 d PD
H35A H 0.7821 0.6342 0.9346 0.123 Uiso 0.50 1 calc PR
H35B H 0.6745 0.5227 0.9167 0.123 Uiso 0.50 1 calc PR
H35C H 0.7393 0.6336 1.0287 0.123 Uiso 0.50 1 calc PR

loop_
_atom_site_aniso_label
_atom_site_aniso_U_11
_atom_site_aniso_U_22
_atom_site_aniso_U_33
_atom_site_aniso_U_23
_atom_site_aniso_U_13
_atom_site_aniso_U_12
C1 0.0174(19) 0.0188(19) 0.028(2) 0.0125(16) 0.0104(17) 0.0066(15)
C2 0.051(3) 0.026(2) 0.036(3) 0.018(2) 0.024(2) 0.020(2)
C3 0.052(3) 0.025(2) 0.045(3) 0.014(2) 0.027(3) 0.019(2)
C4 0.034(3) 0.022(2) 0.050(3) 0.019(2) 0.018(2) 0.0146(19)
C5 0.055(3) 0.034(3) 0.040(3) 0.026(2) 0.019(2) 0.024(2)
C6 0.045(3) 0.028(2) 0.029(2) 0.0155(19) 0.016(2) 0.019(2)
C7 0.023(2) 0.032(2) 0.027(2) 0.0209(18) 0.0160(17) 0.0159(18)
C8 0.029(2) 0.031(2) 0.055(3) 0.026(2) 0.024(2) 0.016(2)
C9 0.031(3) 0.049(3) 0.081(4) 0.044(3) 0.035(3) 0.018(2)
C10 0.044(3) 0.074(4) 0.063(4) 0.045(3) 0.041(3) 0.040(3)
C11 0.046(3) 0.063(4) 0.042(3) 0.028(3) 0.030(3) 0.038(3)
C12 0.032(2) 0.043(3) 0.027(2) 0.018(2) 0.0179(19) 0.022(2)
C13 0.0166(18) 0.0225(19) 0.0149(17) 0.0098(15) 0.0081(15) 0.0099(15)
C14 0.020(2) 0.024(2) 0.023(2) 0.0097(16) 0.0101(16) 0.0101(16)
C15 0.018(2) 0.035(2) 0.027(2) 0.0121(18) 0.0101(17) 0.0099(18)
C16 0.025(2) 0.041(3) 0.034(2) 0.018(2) 0.0187(19) 0.021(2)
C17 0.033(2) 0.033(2) 0.031(2) 0.0134(19) 0.021(2) 0.022(2)
C18 0.023(2) 0.023(2) 0.023(2) 0.0083(16) 0.0126(17) 0.0102(17)
C19 0.0203(19) 0.027(2) 0.0182(18) 0.0136(16) 0.0096(16) 0.0144(16)
C20 0.024(2) 0.029(2) 0.024(2) 0.0119(18) 0.0079(17) 0.0143(18)
C21 0.020(2) 0.040(3) 0.033(2) 0.019(2) 0.0089(19) 0.0134(19)
C22 0.030(2) 0.047(3) 0.034(2) 0.024(2) 0.018(2) 0.026(2)
C23 0.037(3) 0.037(3) 0.037(3) 0.015(2) 0.018(2) 0.026(2)
C24 0.026(2) 0.029(2) 0.025(2) 0.0112(18) 0.0099(18) 0.0166(18)
C25 0.0180(19) 0.040(2) 0.0173(18) 0.0160(17) 0.0091(16) 0.0166(18)
C26 0.050(3) 0.049(3) 0.025(2) 0.020(2) 0.022(2) 0.034(3)
C27 0.064(4) 0.072(4) 0.027(2) 0.023(3) 0.028(3) 0.048(3)
C28 0.039(3) 0.092(4) 0.029(2) 0.039(3) 0.023(2) 0.042(3)
C29 0.035(3) 0.062(3) 0.032(3) 0.032(3) 0.018(2) 0.018(2)
C30 0.030(2) 0.041(3) 0.028(2) 0.020(2) 0.015(2) 0.014(2)
C31 0.0176(18) 0.0165(18) 0.0195(18) 0.0081(15) 0.0102(15) 0.0076(15)
C32 0.0179(18) 0.0192(18) 0.0137(17) 0.0078(14) 0.0076(15) 0.0103(15)
F1 0.0343(17) 0.058(2) 0.078(2) 0.0515(19) 0.0236(17) 0.0171(15)
F2 0.0316(16) 0.071(2) 0.0349(15) 0.0021(15) 0.0159(13) 0.0230(15)
F3 0.0317(15) 0.073(2) 0.0336(15) 0.0224(15) 0.0139(13) 0.0312(15)
F4 0.0326(15) 0.0387(15) 0.0411(16) 0.0229(13) 0.0090(13) 0.0165(13)
F5 0.054(2) 0.134(4) 0.0428(19) -0.008(2) 0.0127(17) 0.065(3)
F6 0.041(2) 0.0343(18) 0.097(3) 0.0287(19) 0.005(2) 0.0008(15)
P1 0.0173(5) 0.0181(5) 0.0194(5) 0.0103(4) 0.0096(4) 0.0084(4)
P2 0.0133(4) 0.0162(4) 0.0140(4) 0.0065(4) 0.0068(4) 0.0068(4)
P3 0.0175(5) 0.0201(5) 0.0140(4) 0.0086(4) 0.0078(4) 0.0102(4)
P4 0.0216(5) 0.0279(6) 0.0264(5) 0.0110(4) 0.0119(4) 0.0139(4)
P5 0.0302(17) 0.069(3) 0.110(4) -0.063(3) 0.005(2) 0.008(2)
F7 0.049(3) 0.096(3) 0.124(5) -0.045(3) 0.016(3) 0.010(2)
F8 0.049(3) 0.096(3) 0.124(5) -0.045(3) 0.016(3) 0.010(2)
F9 0.049(3) 0.096(3) 0.124(5) -0.045(3) 0.016(3) 0.010(2)
F10 0.049(3) 0.096(3) 0.124(5) -0.045(3) 0.016(3) 0.010(2)
F11 0.049(3) 0.096(3) 0.124(5) -0.045(3) 0.016(3) 0.010(2)
Au1 0.01754(8) 0.01800(8) 0.01601(8) 0.00885(6) 0.00744(6) 0.00799(6)
Au2 0.01308(10) 0.01541(10) 0.01295(10) 0.00664(8) 0.00567(8) 0.00562(8)
F12 0.049(3) 0.096(3) 0.124(5) -0.045(3) 0.016(3) 0.010(2)
O1 0.089(7) 0.038(4) 0.044(5) 0.009(4) 0.030(5) 0.027(4)
C34 0.099(6) 0.034(4) 0.047(4) -0.016(3) 0.003(4) 0.018(4)
C33 0.099(6) 0.034(4) 0.047(4) -0.016(3) 0.003(4) 0.018(4)
C35 0.099(6) 0.034(4) 0.047(4) -0.016(3) 0.003(4) 0.018(4)

loop_
_atom_type_symbol
_atom_type_description
_atom_type_scat_dispersion_real
_atom_type_scat_dispersion_imag
_atom_type_scat_source
C C 0.0033 0.0016 'International Tables Vol C Tables 4.2.6.8 and 6.1.1.4'
H H 0.0000 0.0000 'International Tables Vol C Tables 4.2.6.8 and 6.1.1.4'
F F 0.0171 0.0103 'International Tables Vol C Tables 4.2.6.8 and 6.1.1.4'
P P 0.1023 0.0942 'International Tables Vol C Tables 4.2.6.8 and 6.1.1.4'
Au Au -2.0133 8.8022 'International Tables Vol C Tables 4.2.6.8 and 6.1.1.4'
O O 0.0106 0.0060 'International Tables Vol C Tables 4.2.6.8 and 6.1.1.4'

loop_
_geom_angle_atom_site_label_1
_geom_angle_atom_site_label_2
_geom_angle_atom_site_label_3
_geom_angle
_geom_angle_site_symmetry_1
_geom_angle_site_symmetry_3
C2 C1 C6 119.6(4) . .
C2 C1 P1 123.7(3) . .
C6 C1 P1 116.6(3) . .
C1 C2 C3 120.1(4) . .
C1 C2 H2 119.9 . .
C3 C2 H2 119.9 . .
C4 C3 C2 120.0(5) . .
C4 C3 H3 120.0 . .
C2 C3 H3 120.0 . .
C5 C4 C3 120.4(4) . .
C5 C4 H4 119.8 . .
C3 C4 H4 119.8 . .
C4 C5 C6 120.2(5) . .
C4 C5 H5 119.9 . .
C6 C5 H5 119.9 . .
C5 C6 C1 119.6(4) . .
C5 C6 H6 120.2 . .
C1 C6 H6 120.2 . .
C8 C7 C12 119.9(4) . .
C8 C7 P1 121.2(4) . .
C12 C7 P1 118.9(3) . .
C7 C8 C9 119.5(5) . .
C7 C8 H8 120.2 . .
C9 C8 H8 120.2 . .
C10 C9 C8 120.3(5) . .
C10 C9 H9 119.9 . .
C8 C9 H9 119.9 . .
C9 C10 C11 120.9(5) . .
C9 C10 H10 119.6 . .
C11 C10 H10 119.6 . .
C10 C11 C12 119.7(5) . .
C10 C11 H11 120.2 . .
C12 C11 H11 120.2 . .
C11 C12 C7 119.8(5) . .
C11 C12 H12 120.1 . .
C7 C12 H12 120.1 . .
C18 C13 C14 119.9(4) . .
C18 C13 P2 118.9(3) . .
C14 C13 P2 121.1(3) . .
C15 C14 C13 119.7(4) . .
C15 C14 H14 120.2 . .
C13 C14 H14 120.2 . .
C14 C15 C16 120.2(4) . .
C14 C15 H15 119.9 . .
C16 C15 H15 119.9 . .
C17 C16 C15 120.4(4) . .
C17 C16 H16 119.8 . .
C15 C16 H16 119.8 . .
C16 C17 C18 120.1(4) . .
C16 C17 H17 119.9 . .
C18 C17 H17 119.9 . .
C17 C18 C13 119.6(4) . .
C17 C18 H18 120.2 . .
C13 C18 H18 120.2 . .
C20 C19 C24 119.8(4) . .
C20 C19 P3 121.8(3) . .
C24 C19 P3 118.4(3) . .
C19 C20 C21 119.8(4) . .
C19 C20 H20 120.1 . .
C21 C20 H20 120.1 . .
C22 C21 C20 120.0(4) . .
C22 C21 H21 120.0 . .
C20 C21 H21 120.0 . .
C21 C22 C23 120.7(4) . .
C21 C22 H22 119.7 . .
C23 C22 H22 119.7 . .
C22 C23 C24 119.7(4) . .
C22 C23 H23 120.1 . .
C24 C23 H23 120.1 . .
C23 C24 C19 120.0(4) . .
C23 C24 H24 120.0 . .
C19 C24 H24 120.0 . .
C26 C25 C30 120.4(4) . .
C26 C25 P3 123.7(3) . .
C30 C25 P3 115.9(3) . .
C25 C26 C27 118.9(5) . .
C25 C26 H26 120.5 . .
C27 C26 H26 120.5 . .
C28 C27 C26 120.1(5) . .
C28 C27 H27 119.9 . .
C26 C27 H27 119.9 . .
C29 C28 C27 120.7(4) . .
C29 C28 H28 119.7 . .
C27 C28 H28 119.7 . .
C28 C29 C30 120.0(5) . .
C28 C29 H29 120.0 . .
C30 C29 H29 120.0 . .
C29 C30 C25 119.9(5) . .
C29 C30 H30 120.1 . .
C25 C30 H30 120.1 . .
P2 C31 P1 112.0(2) . .
P2 C31 H31A 109.2 . .
P1 C31 H31A 109.2 . .
P2 C31 H31B 109.2 . .
P1 C31 H31B 109.2 . .
H31A C31 H31B 107.9 . .
P3 C32 P2 111.3(2) 2_676 .
P3 C32 H32A 109.4 2_676 .
P2 C32 H32A 109.4 . .
P3 C32 H32B 109.4 2_676 .
P2 C32 H32B 109.4 . .
H32A C32 H32B 108.0 . .
C1 P1 C7 107.30(19) . .
C1 P1 C31 105.39(19) . .
C7 P1 C31 106.81(18) . .
C1 P1 Au1 112.85(14) . .
C7 P1 Au1 110.75(15) . .
C31 P1 Au1 113.32(13) . .
C13 P2 C31 107.41(18) . .
C13 P2 C32 105.69(17) . .
C31 P2 C32 104.37(17) . .
C13 P2 Au2 115.20(13) . .
C31 P2 Au2 110.82(13) . .
C32 P2 Au2 112.61(13) . .
C25 P3 C19 106.47(18) . .
C25 P3 C32 106.66(19) . 2_676
C19 P3 C32 107.82(18) . 2_676
C25 P3 Au1 111.30(15) . .
C19 P3 Au1 112.44(14) . .
C32 P3 Au1 111.82(12) 2_676 .
F5 P4 F6 92.2(3) . .
F5 P4 F1 90.8(3) . .
F6 P4 F1 176.9(2) . .
F5 P4 F4 90.51(19) . .
F6 P4 F4 90.78(18) . .
F1 P4 F4 89.17(17) . .
F5 P4 F3 90.58(18) . .
F6 P4 F3 89.6(2) . .
F1 P4 F3 90.43(18) . .
F4 P4 F3 178.85(18) . .
F5 P4 F2 178.9(3) . .
F6 P4 F2 88.7(2) . .
F1 P4 F2 88.3(2) . .
F4 P4 F2 90.07(17) . .
F3 P4 F2 88.84(17) . .
F12 P5 F9 173.8(7) 2_765 .
F12 P5 F8 93.3(6) 2_765 .
F9 P5 F8 89.5(5) . .
F12 P5 F11 86.3(6) 2_765 .
F9 P5 F11 91.0(5) . .
F8 P5 F11 178.1(7) . .
F12 P5 F10 84.7(7) 2_765 .
F9 P5 F10 89.6(5) . .
F8 P5 F10 93.5(5) . .
F11 P5 F10 88.4(5) . .
F12 P5 F7 96.7(7) 2_765 .
F9 P5 F7 88.8(5) . .
F8 P5 F7 89.5(5) . .
F11 P5 F7 88.6(5) . .
F10 P5 F7 176.6(5) . .
P1 Au1 P3 175.26(3) . .
P1 Au1 Au2 91.08(2) . .
P3 Au1 Au2 93.28(2) . .
P2 Au2 P2 180.00(5) . 2_676
P2 Au2 Au1 91.29(2) . .
P2 Au2 Au1 88.71(2) 2_676 .
P2 Au2 Au1 88.71(2) . 2_676
P2 Au2 Au1 91.29(2) 2_676 2_676
Au1 Au2 Au1 180.0 . 2_676
O1 C34 C35 120.6(12) . .
O1 C34 C33 117.5(10) . .
C35 C34 C33 121.9(14) . .
C34 C33 H33A 109.5 . .
C34 C33 H33B 109.5 . .
H33A C33 H33B 109.5 . .
C34 C33 H33C 109.5 . .
H33A C33 H33C 109.5 . .
H33B C33 H33C 109.5 . .
C34 C35 H35A 109.5 . .
C34 C35 H35B 109.5 . .
H35A C35 H35B 109.5 . .
C34 C35 H35C 109.5 . .
H35A C35 H35C 109.5 . .
H35B C35 H35C 109.5 . .

loop_
_geom_bond_atom_site_label_1
_geom_bond_atom_site_label_2
_geom_bond_distance
_geom_bond_site_symmetry_2
C1 C2 1.377(6) .
C1 C6 1.397(6) .
C1 P1 1.804(4) .
C2 C3 1.394(6) .
C2 H2 0.9500 .
C3 C4 1.374(7) .
C3 H3 0.9500 .
C4 C5 1.372(8) .
C4 H4 0.9500 .
C5 C6 1.390(7) .
C5 H5 0.9500 .
C6 H6 0.9500 .
C7 C8 1.383(6) .
C7 C12 1.394(6) .
C7 P1 1.811(4) .
C8 C9 1.395(7) .
C8 H8 0.9500 .
C9 C10 1.365(9) .
C9 H9 0.9500 .
C10 C11 1.376(9) .
C10 H10 0.9500 .
C11 C12 1.391(7) .
C11 H11 0.9500 .
C12 H12 0.9500 .
C13 C18 1.396(6) .
C13 C14 1.399(6) .
C13 P2 1.800(4) .
C14 C15 1.380(6) .
C14 H14 0.9500 .
C15 C16 1.386(6) .
C15 H15 0.9500 .
C16 C17 1.380(7) .
C16 H16 0.9500 .
C17 C18 1.386(6) .
C17 H17 0.9500 .
C18 H18 0.9500 .
C19 C20 1.386(6) .
C19 C24 1.390(6) .
C19 P3 1.813(4) .
C20 C21 1.387(6) .
C20 H20 0.9500 .
C21 C22 1.371(7) .
C21 H21 0.9500 .
C22 C23 1.380(7) .
C22 H22 0.9500 .
C23 C24 1.384(6) .
C23 H23 0.9500 .
C24 H24 0.9500 .
C25 C26 1.386(7) .
C25 C30 1.395(6) .
C25 P3 1.806(4) .
C26 C27 1.399(7) .
C26 H26 0.9500 .
C27 C28 1.388(9) .
C27 H27 0.9500 .
C28 C29 1.367(9) .
C28 H28 0.9500 .
C29 C30 1.389(6) .
C29 H29 0.9500 .
C30 H30 0.9500 .
C31 P2 1.822(4) .
C31 P1 1.830(4) .
C31 H31A 0.9900 .
C31 H31B 0.9900 .
C32 P3 1.826(4) 2_676
C32 P2 1.832(4) .
C32 H32A 0.9900 .
C32 H32B 0.9900 .
F1 P4 1.589(3) .
F2 P4 1.607(3) .
F3 P4 1.602(3) .
F4 P4 1.589(3) .
F5 P4 1.566(3) .
F6 P4 1.584(3) .
P1 Au1 2.3142(10) .
P2 Au2 2.3180(9) .
P3 C32 1.826(4) 2_676
P3 Au1 2.3178(10) .
P5 F12 1.538(9) 2_765
P5 F9 1.577(8) .
P5 F8 1.585(7) .
P5 F11 1.593(7) .
P5 F10 1.607(8) .
P5 F7 1.631(8) .
Au1 Au2 2.92431(15) .
Au2 P2 2.3181(10) 2_676
Au2 Au1 2.92433(14) 2_676
F12 P5 1.538(9) 2_765
O1 C34 1.205(19) .
C34 C35 1.439(13) .
C34 C33 1.488(14) .
C33 H33A 0.9800 .
C33 H33B 0.9800 .
C33 H33C 0.9800 .
C35 H35A 0.9800 .
C35 H35B 0.9800 .
C35 H35C 0.9800 .
